data_7113383
loop_
_publ_author_name
'Hevia, Eva'
'Gallagher, Daniel J.'
'Kennedy, Alan R.'
'Mulvey, Robert E.'
'O'Hara, Charles T'
'Talmard, Christine'

_publ_section_title
;
 Isolation and characterisation of the mixed-metal alkyl amide
 [(TMEDA)Na(mu-Bu)(mu-TMP)Mg(TMP)], an unexpected chelate-trapped
 intermediate in the formation of inverse crowns.
;
_journal_issue 21
_journal_name_full 'Chemical communications (Cambridge, England)'
_journal_page_first 2422
_journal_page_last 2423
_journal_paper_doi 10.1039/b410293b
_journal_year 2004
_chemical_formula_sum 'C30 H57 Mg N4 Na'
_chemical_formula_weight 521.10
_chemical_name_systematic
;
?
;
_space_group_IT_number 62
_symmetry_cell_setting orthorhombic
_symmetry_space_group_name_Hall '-P 2ac 2n'
_symmetry_space_group_name_H-M 'P n m a'
_atom_sites_solution_hydrogens geom
_atom_sites_solution_primary direct
_atom_sites_solution_secondary difmap
_audit_creation_method SHELXL-97
_cell_angle_alpha 90.00
_cell_angle_beta 90.00
_cell_angle_gamma 90.00
_cell_formula_units_Z 4
_cell_length_a 22.7801(4)
_cell_length_b 14.7272(3)
_cell_length_c 9.7007(2)
_cell_measurement_reflns_used 4205
_cell_measurement_temperature 123(2)
_cell_measurement_theta_max 27.48
_cell_measurement_theta_min 1.00
_cell_volume 3254.46(11)
_computing_data_collection 'Denzo & Collect'
_computing_molecular_graphics 'ORTEP in WinGX'
_computing_publication_material 'SHELXL-97 (Sheldrick, 1997)'
_computing_structure_refinement 'SHELXL-97 (Sheldrick, 1997)'
_computing_structure_solution Shelxs-97
_diffrn_ambient_temperature 123(2)
_diffrn_measured_fraction_theta_full 0.998
_diffrn_measured_fraction_theta_max 0.998
_diffrn_measurement_device_type 'Nonius Kappa CCD'
_diffrn_measurement_method 'phi and omega scans'
_diffrn_radiation_monochromator graphite
_diffrn_radiation_source 'fine-focus sealed tube'
_diffrn_radiation_type MoK\a
_diffrn_radiation_wavelength 0.71073
_diffrn_reflns_av_R_equivalents 0.0360
_diffrn_reflns_av_sigmaI/netI 0.0388
_diffrn_reflns_limit_h_max 29
_diffrn_reflns_limit_h_min -29
_diffrn_reflns_limit_k_max 19
_diffrn_reflns_limit_k_min -19
_diffrn_reflns_limit_l_max 12
_diffrn_reflns_limit_l_min -12
_diffrn_reflns_number 7159
_diffrn_reflns_theta_full 27.48
_diffrn_reflns_theta_max 27.48
_diffrn_reflns_theta_min 1.79
_diffrn_standards_number 0
_exptl_absorpt_coefficient_mu 0.091
_exptl_absorpt_correction_type none
_exptl_crystal_colour colourless
_exptl_crystal_density_diffrn 1.064
_exptl_crystal_density_method 'not measured'
_exptl_crystal_description fragment
_exptl_crystal_F_000 1152
_exptl_crystal_size_max 0.35
_exptl_crystal_size_mid 0.25
_exptl_crystal_size_min 0.10
_refine_diff_density_max 0.403
_refine_diff_density_min -0.262
_refine_diff_density_rms 0.041
_refine_ls_extinction_method none
_refine_ls_goodness_of_fit_ref 1.028
_refine_ls_hydrogen_treatment noref
_refine_ls_matrix_type full
_refine_ls_number_parameters 219
_refine_ls_number_reflns 3877
_refine_ls_number_restraints 0
_refine_ls_restrained_S_all 1.028
_refine_ls_R_factor_all 0.0778
_refine_ls_R_factor_gt 0.0467
_refine_ls_shift/su_max 0.006
_refine_ls_shift/su_mean 0.000
_refine_ls_structure_factor_coef Fsqd
_refine_ls_weighting_details 'calc w=1/[\s^2^(Fo^2^)+(0.0567P)^2^+1.0634P] where P=(Fo^2^+2Fc^2^)/3'
_refine_ls_weighting_scheme calc
_refine_ls_wR_factor_gt 0.1102
_refine_ls_wR_factor_ref 0.1244
_reflns_number_gt 2722
_reflns_number_total 3877
_reflns_threshold_expression I>2sigma(I)
_cod_data_source_file b410293b.txt
_cod_data_source_block g141
_cod_depositor_comments
;
The following automatic conversions were performed:

'_symmetry_cell_setting' value 'Orthorhombic' changed to
'orthorhombic' according to
/usr/data/users/saulius/automatic-downloads/retrospective/RSC/lib/dictionaries/cif_core.dic
dictionary named 'cif_core.dic' version 2.4.2 from 2011-04-26.

Automatic conversion script
Id: cif_fix_values 2281 2013-09-26 08:29:07Z andrius 
;
_cod_original_sg_symbol_H-M Pnma
_cod_database_code 7113383

loop_
_symmetry_equiv_pos_as_xyz
'x, y, z'
'-x+1/2, -y, z+1/2'
'x+1/2, -y+1/2, -z+1/2'
'-x, y+1/2, -z'
'-x, -y, -z'
'x-1/2, y, -z-1/2'
'-x-1/2, y-1/2, z-1/2'
'x, -y-1/2, z'

loop_
_atom_site_label
_atom_site_type_symbol
_atom_site_fract_x
_atom_site_fract_y
_atom_site_fract_z
_atom_site_U_iso_or_equiv
_atom_site_adp_type
_atom_site_occupancy
_atom_site_symmetry_multiplicity
_atom_site_calc_flag
_atom_site_refinement_flags
_atom_site_disorder_group
Na1 Na 0.26396(3) 0.2500 0.63408(9) 0.0310(2) Uani 1 2 d S .
Mg1 Mg 0.39153(3) 0.2500 0.49091(7) 0.02257(18) Uani 1 2 d S .
N2 N 0.46806(7) 0.2500 0.39025(18) 0.0242(4) Uani 1 2 d S .
N1 N 0.36787(7) 0.2500 0.69793(18) 0.0256(4) Uani 1 2 d S .
C10 C 0.49577(6) 0.16517(11) 0.34473(16) 0.0268(4) Uani 1 1 d . .
C11 C 0.50922(7) 0.16542(12) 0.18944(17) 0.0328(4) Uani 1 1 d . .
H11A H 0.5331 0.1113 0.1667 0.039 Uiso 1 1 calc R .
H11B H 0.4719 0.1610 0.1377 0.039 Uiso 1 1 calc R .
C12 C 0.54191(10) 0.2500 0.1432(2) 0.0362(6) Uani 1 2 d S .
H12A H 0.5456 0.2500 0.0416 0.043 Uiso 1 2 calc SR .
H12B H 0.5819 0.2500 0.1831 0.043 Uiso 1 2 calc SR .
C13 C 0.45173(7) 0.08874(11) 0.3712(2) 0.0381(4) Uani 1 1 d . .
H13A H 0.4451 0.0827 0.4706 0.057 Uiso 1 1 calc R .
H13B H 0.4673 0.0316 0.3347 0.057 Uiso 1 1 calc R .
H13C H 0.4145 0.1030 0.3253 0.057 Uiso 1 1 calc R .
C14 C 0.55239(7) 0.13966(13) 0.42515(18) 0.0360(4) Uani 1 1 d . .
H14A H 0.5845 0.1800 0.3972 0.054 Uiso 1 1 calc R .
H14B H 0.5631 0.0766 0.4046 0.054 Uiso 1 1 calc R .
H14C H 0.5454 0.1462 0.5243 0.054 Uiso 1 1 calc R .
C5 C 0.37821(7) 0.33534(12) 0.77472(17) 0.0307(4) Uani 1 1 d . .
C6 C 0.34880(7) 0.33361(13) 0.91803(18) 0.0392(4) Uani 1 1 d . .
H6A H 0.3610 0.3882 0.9702 0.047 Uiso 1 1 calc R .
H6B H 0.3057 0.3363 0.9062 0.047 Uiso 1 1 calc R .
C7 C 0.36427(11) 0.2500 1.0008(2) 0.0432(7) Uani 1 2 d S .
H7A H 0.4068 0.2500 1.0222 0.052 Uiso 1 2 calc SR .
H7B H 0.3423 0.2500 1.0888 0.052 Uiso 1 2 calc SR .
C9 C 0.44399(7) 0.36093(14) 0.79223(19) 0.0435(5) Uani 1 1 d . .
H9A H 0.4623 0.3198 0.8589 0.065 Uiso 1 1 calc R .
H9B H 0.4471 0.4236 0.8256 0.065 Uiso 1 1 calc R .
H9C H 0.4640 0.3556 0.7032 0.065 Uiso 1 1 calc R .
C8 C 0.34952(8) 0.41228(12) 0.6930(2) 0.0406(4) Uani 1 1 d . .
H8A H 0.3655 0.4132 0.5992 0.061 Uiso 1 1 calc R .
H8B H 0.3577 0.4704 0.7383 0.061 Uiso 1 1 calc R .
H8C H 0.3070 0.4025 0.6892 0.061 Uiso 1 1 calc R .
C1 C 0.30842(9) 0.2500 0.3763(2) 0.0248(5) Uani 1 2 d S .
C2 C 0.28186(7) 0.17065(12) 0.32705(18) 0.0361(4) Uani 1 1 d . .
H2 H 0.2968 0.1140 0.3580 0.043 Uiso 1 1 calc R .
C3 C 0.23475(8) 0.16997(14) 0.2352(2) 0.0450(5) Uani 1 1 d . .
H3 H 0.2187 0.1139 0.2049 0.054 Uiso 1 1 calc R .
C4 C 0.21163(10) 0.2500 0.1886(3) 0.0415(7) Uani 1 2 d S .
H4 H 0.1800 0.2500 0.1249 0.050 Uiso 1 2 calc SR .
N3 N 0.1844(4) 0.1318(5) 0.6877(11) 0.0295(14) Uani 0.50 1 d P 1
C15 C 0.13108(15) 0.1870(3) 0.6620(4) 0.0363(8) Uani 0.50 1 d P 1
H15A H 0.1017 0.1679 0.7313 0.044 Uiso 0.50 1 calc PR 1
H15B H 0.1157 0.1679 0.5711 0.044 Uiso 0.50 1 calc PR 1
C16 C 0.1857(9) 0.0966(13) 0.8351(16) 0.038(2) Uani 0.50 1 d P 1
H16A H 0.1492 0.0636 0.8545 0.057 Uiso 0.50 1 calc PR 1
H16B H 0.1894 0.1478 0.8990 0.057 Uiso 0.50 1 calc PR 1
H16C H 0.2192 0.0557 0.8469 0.057 Uiso 0.50 1 calc PR 1
C17 C 0.18217(17) 0.0521(3) 0.5983(4) 0.0419(9) Uani 0.50 1 d P 1
H17A H 0.1461 0.0180 0.6168 0.063 Uiso 0.50 1 calc PR 1
H17B H 0.2163 0.0134 0.6164 0.063 Uiso 0.50 1 calc PR 1
H17C H 0.1826 0.0716 0.5017 0.063 Uiso 0.50 1 calc PR 1
N3A N 0.1755(4) 0.1596(5) 0.6983(11) 0.0328(15) Uani 0.50 1 d P 2
C15A C 0.12961(13) 0.2251(2) 0.7389(4) 0.0329(9) Uani 0.50 1 d P 2
H15C H 0.0951 0.2082 0.6826 0.040 Uiso 0.50 1 calc PR 2
H15D H 0.1195 0.2082 0.8348 0.040 Uiso 0.50 1 calc PR 2
C16A C 0.16201(18) 0.1182(3) 0.5650(5) 0.0594(13) Uani 0.50 1 d P 2
H16D H 0.1942 0.0779 0.5377 0.089 Uiso 0.50 1 calc PR 2
H16E H 0.1571 0.1658 0.4955 0.089 Uiso 0.50 1 calc PR 2
H16F H 0.1257 0.0829 0.5725 0.089 Uiso 0.50 1 calc PR 2
C17A C 0.1811(8) 0.0943(13) 0.8035(15) 0.054(4) Uani 0.50 1 d P 2
H17D H 0.1431 0.0644 0.8180 0.081 Uiso 0.50 1 calc PR 2
H17E H 0.1934 0.1242 0.8890 0.081 Uiso 0.50 1 calc PR 2
H17F H 0.2104 0.0491 0.7766 0.081 Uiso 0.50 1 calc PR 2

loop_
_atom_site_aniso_label
_atom_site_aniso_U_11
_atom_site_aniso_U_22
_atom_site_aniso_U_33
_atom_site_aniso_U_23
_atom_site_aniso_U_13
_atom_site_aniso_U_12
Na1 0.0194(4) 0.0422(6) 0.0314(5) 0.000 0.0031(3) 0.000
Mg1 0.0176(3) 0.0264(4) 0.0237(4) 0.000 0.0016(3) 0.000
N2 0.0198(8) 0.0236(10) 0.0292(10) 0.000 0.0031(7) 0.000
N1 0.0220(9) 0.0310(10) 0.0237(9) 0.000 0.0004(7) 0.000
C10 0.0213(7) 0.0275(9) 0.0315(8) 0.0007(7) 0.0027(6) 0.0023(6)
C11 0.0296(8) 0.0362(10) 0.0324(9) -0.0066(8) 0.0020(7) 0.0043(7)
C12 0.0318(12) 0.0521(17) 0.0248(11) 0.000 0.0060(10) 0.000
C13 0.0312(9) 0.0279(9) 0.0551(11) -0.0035(8) 0.0071(8) 0.0005(7)
C14 0.0276(8) 0.0402(10) 0.0401(10) 0.0082(8) 0.0008(7) 0.0074(7)
C5 0.0259(8) 0.0357(9) 0.0304(9) -0.0046(7) 0.0030(6) -0.0036(7)
C6 0.0339(9) 0.0516(12) 0.0320(9) -0.0130(8) 0.0056(7) -0.0029(8)
C7 0.0332(13) 0.073(2) 0.0228(12) 0.000 0.0024(10) 0.000
C9 0.0334(9) 0.0564(12) 0.0407(10) -0.0073(9) 0.0004(8) -0.0145(9)
C8 0.0374(9) 0.0350(10) 0.0494(11) -0.0009(9) 0.0094(8) -0.0017(8)
C1 0.0211(10) 0.0313(12) 0.0221(11) 0.000 0.0038(8) 0.000
C2 0.0323(9) 0.0325(10) 0.0436(10) 0.0004(8) -0.0067(8) -0.0012(7)
C3 0.0361(10) 0.0499(12) 0.0489(11) -0.0075(10) -0.0085(8) -0.0127(9)
C4 0.0218(11) 0.067(2) 0.0357(13) 0.000 -0.0050(10) 0.000
N3 0.022(3) 0.033(4) 0.033(3) -0.005(3) 0.0036(19) 0.002(2)
C15 0.0195(17) 0.039(2) 0.050(2) -0.0043(19) -0.0025(16) 0.0002(15)
C16 0.045(5) 0.035(4) 0.035(3) 0.008(3) 0.004(3) -0.005(3)
C17 0.044(2) 0.036(2) 0.046(2) -0.0070(19) 0.0053(17) -0.0063(18)
N3A 0.024(3) 0.032(4) 0.042(3) -0.004(3) 0.009(2) 0.000(3)
C15A 0.0194(14) 0.027(3) 0.052(2) 0.0000(16) 0.0091(14) -0.0045(12)
C16A 0.040(2) 0.059(3) 0.079(3) -0.032(3) 0.007(2) -0.007(2)
C17A 0.027(3) 0.053(6) 0.082(11) 0.033(6) 0.014(6) 0.005(3)

loop_
_atom_type_symbol
_atom_type_description
_atom_type_scat_dispersion_real
_atom_type_scat_dispersion_imag
_atom_type_scat_source
Na Na 0.0362 0.0249 'International Tables Vol C Tables 4.2.6.8 and 6.1.1.4'
Mg Mg 0.0486 0.0363 'International Tables Vol C Tables 4.2.6.8 and 6.1.1.4'
N N 0.0061 0.0033 'International Tables Vol C Tables 4.2.6.8 and 6.1.1.4'
C C 0.0033 0.0016 'International Tables Vol C Tables 4.2.6.8 and 6.1.1.4'
H H 0.0000 0.0000 'International Tables Vol C Tables 4.2.6.8 and 6.1.1.4'

loop_
_geom_angle_atom_site_label_1
_geom_angle_atom_site_label_2
_geom_angle_atom_site_label_3
_geom_angle
_geom_angle_site_symmetry_1
_geom_angle_site_symmetry_3
N1 Na1 N3A 135.9(2) . .
N1 Na1 N3A 135.9(2) . 8_565
N3A Na1 N3A 64.5(2) . 8_565
N1 Na1 N3 129.2(2) . .
N3A Na1 N3 10.51(18) . .
N3A Na1 N3 75.00(16) 8_565 .
N1 Na1 N3 129.2(2) . 8_565
N3A Na1 N3 75.00(16) . 8_565
N3A Na1 N3 10.51(18) 8_565 8_565
N3 Na1 N3 85.5(2) . 8_565
N1 Na1 C1 82.61(6) . .
N3A Na1 C1 122.3(2) . .
N3A Na1 C1 122.3(2) 8_565 .
N3 Na1 C1 116.9(2) . .
N3 Na1 C1 116.9(2) 8_565 .
N1 Na1 C16A 141.21(10) . 8_565
N3A Na1 C16A 77.47(18) . 8_565
N3A Na1 C16A 27.7(2) 8_565 8_565
N3 Na1 C16A 86.55(18) . 8_565
N3 Na1 C16A 24.5(3) 8_565 8_565
C1 Na1 C16A 94.64(10) . 8_565
N1 Na1 Mg1 40.21(4) . .
N3A Na1 Mg1 146.79(13) . .
N3A Na1 Mg1 146.79(13) 8_565 .
N3 Na1 Mg1 136.42(12) . .
N3 Na1 Mg1 136.42(12) 8_565 .
C1 Na1 Mg1 42.41(5) . .
C16A Na1 Mg1 125.64(8) 8_565 .
N2 Mg1 N1 134.28(8) . .
N2 Mg1 C1 120.33(8) . .
N1 Mg1 C1 105.39(7) . .
N2 Mg1 Na1 176.29(6) . .
N1 Mg1 Na1 49.43(5) . .
C1 Mg1 Na1 55.96(6) . .
C10 N2 C10 116.68(16) . 8_565
C10 N2 Mg1 121.48(8) . .
C10 N2 Mg1 121.48(8) 8_565 .
C5 N1 C5 116.27(17) 8_565 .
C5 N1 Mg1 116.42(9) 8_565 .
C5 N1 Mg1 116.42(9) . .
C5 N1 Na1 106.34(9) 8_565 .
C5 N1 Na1 106.34(9) . .
Mg1 N1 Na1 90.37(7) . .
N2 C10 C13 107.09(12) . .
N2 C10 C11 112.24(14) . .
C13 C10 C11 107.28(14) . .
N2 C10 C14 114.32(14) . .
C13 C10 C14 106.39(13) . .
C11 C10 C14 109.09(13) . .
C12 C11 C10 112.89(15) . .
C12 C11 H11A 109.0 . .
C10 C11 H11A 109.0 . .
C12 C11 H11B 109.0 . .
C10 C11 H11B 109.0 . .
H11A C11 H11B 107.8 . .
C11 C12 C11 110.19(18) . 8_565
C11 C12 H12A 109.6 . .
C11 C12 H12A 109.6 8_565 .
C11 C12 H12B 109.6 . .
C11 C12 H12B 109.6 8_565 .
H12A C12 H12B 108.1 . .
C10 C13 H13A 109.5 . .
C10 C13 H13B 109.5 . .
H13A C13 H13B 109.5 . .
C10 C13 H13C 109.5 . .
H13A C13 H13C 109.5 . .
H13B C13 H13C 109.5 . .
C10 C14 H14A 109.5 . .
C10 C14 H14B 109.5 . .
H14A C14 H14B 109.5 . .
C10 C14 H14C 109.5 . .
H14A C14 H14C 109.5 . .
H14B C14 H14C 109.5 . .
N1 C5 C8 107.48(13) . .
N1 C5 C6 111.73(14) . .
C8 C5 C6 107.06(14) . .
N1 C5 C9 114.48(14) . .
C8 C5 C9 106.80(14) . .
C6 C5 C9 108.90(13) . .
C7 C6 C5 112.99(16) . .
C7 C6 H6A 109.0 . .
C5 C6 H6A 109.0 . .
C7 C6 H6B 109.0 . .
C5 C6 H6B 109.0 . .
H6A C6 H6B 107.8 . .
C6 C7 C6 109.1(2) 8_565 .
C6 C7 H7A 109.9 8_565 .
C6 C7 H7A 109.9 . .
C6 C7 H7B 109.9 8_565 .
C6 C7 H7B 109.9 . .
H7A C7 H7B 108.3 . .
C5 C9 H9A 109.5 . .
C5 C9 H9B 109.5 . .
H9A C9 H9B 109.5 . .
C5 C9 H9C 109.5 . .
H9A C9 H9C 109.5 . .
H9B C9 H9C 109.5 . .
C5 C8 H8A 109.5 . .
C5 C8 H8B 109.5 . .
H8A C8 H8B 109.5 . .
C5 C8 H8C 109.5 . .
H8A C8 H8C 109.5 . .
H8B C8 H8C 109.5 . .
C2 C1 C2 113.2(2) . 8_565
C2 C1 Mg1 123.05(10) . .
C2 C1 Mg1 123.05(10) 8_565 .
C2 C1 Na1 98.87(11) . .
C2 C1 Na1 98.87(11) 8_565 .
Mg1 C1 Na1 81.63(7) . .
C3 C2 C1 123.81(17) . .
C3 C2 H2 118.1 . .
C1 C2 H2 118.1 . .
C4 C3 C2 120.07(18) . .
C4 C3 H3 120.0 . .
C2 C3 H3 120.0 . .
C3 C4 C3 119.0(2) 8_565 .
C3 C4 H4 120.5 8_565 .
C3 C4 H4 120.5 . .
C17 N3 C15 108.2(7) . .
C17 N3 C16 106.6(8) . .
C15 N3 C16 111.1(9) . .
C17 N3 Na1 116.7(5) . .
C15 N3 Na1 99.9(4) . .
C16 N3 Na1 114.1(9) . .
N3 C15 C15 123.3(4) . 8_565
N3 C15 H15A 106.5 . .
C15 C15 H15A 106.5 8_565 .
N3 C15 H15B 106.5 . .
C15 C15 H15B 106.5 8_565 .
H15A C15 H15B 106.5 . .
C17A N3A C16A 112.0(9) . .
C17A N3A C15A 108.4(10) . .
C16A N3A C15A 111.1(7) . .
C17A N3A Na1 118.3(9) . .
C16A N3A Na1 99.9(5) . .
C15A N3A Na1 106.9(5) . .
C15A C15A N3A 130.8(4) 8_565 .
C15A C15A H15C 104.6 8_565 .
N3A C15A H15C 104.6 . .
C15A C15A H15D 104.6 8_565 .
N3A C15A H15D 104.6 . .
H15C C15A H15D 105.7 . .
N3A C16A H16D 109.5 . .
N3A C16A H16E 109.5 . .
H16D C16A H16E 109.5 . .
N3A C16A H16F 109.5 . .
H16D C16A H16F 109.5 . .
H16E C16A H16F 109.5 . .
N3A C17A H17D 109.5 . .
N3A C17A H17E 109.5 . .
H17D C17A H17E 109.5 . .
N3A C17A H17F 109.5 . .
H17D C17A H17F 109.5 . .
H17E C17A H17F 109.5 . .

loop_
_geom_bond_atom_site_label_1
_geom_bond_atom_site_label_2
_geom_bond_distance
_geom_bond_site_symmetry_2
Na1 N1 2.4468(19) .
Na1 N3A 2.493(10) .
Na1 N3A 2.493(10) 8_565
Na1 N3 2.566(10) .
Na1 N3 2.566(10) 8_565
Na1 C1 2.698(2) .
Na1 C16A 3.100(4) 8_565
Na1 Mg1 3.2211(10) .
Mg1 N2 1.9981(18) .
Mg1 N1 2.0793(19) .
Mg1 C1 2.196(2) .
N2 C10 1.4677(18) .
N2 C10 1.4677(18) 8_565
N1 C5 1.4799(18) 8_565
N1 C5 1.4799(18) .
C10 C13 1.530(2) .
C10 C11 1.537(2) .
C10 C14 1.554(2) .
C11 C12 1.519(2) .
C11 H11A 0.9900 .
C11 H11B 0.9900 .
C12 C11 1.519(2) 8_565
C12 H12A 0.9900 .
C12 H12B 0.9900 .
C13 H13A 0.9800 .
C13 H13B 0.9800 .
C13 H13C 0.9800 .
C14 H14A 0.9800 .
C14 H14B 0.9800 .
C14 H14C 0.9800 .
C5 C8 1.529(2) .
C5 C6 1.543(2) .
C5 C9 1.554(2) .
C6 C7 1.511(2) .
C6 H6A 0.9900 .
C6 H6B 0.9900 .
C7 C6 1.511(2) 8_565
C7 H7A 0.9900 .
C7 H7B 0.9900 .
C9 H9A 0.9800 .
C9 H9B 0.9800 .
C9 H9C 0.9800 .
C8 H8A 0.9800 .
C8 H8B 0.9800 .
C8 H8C 0.9800 .
C1 C2 1.400(2) .
C1 C2 1.400(2) 8_565
C2 C3 1.395(2) .
C2 H2 0.9500 .
C3 C4 1.368(2) .
C3 H3 0.9500 .
C4 C3 1.368(2) 8_565
C4 H4 0.9500 .
N3 C17 1.459(8) .
N3 C15 1.483(7) .
N3 C16 1.52(2) .
C15 C15 1.856(8) 8_565
C15 H15A 0.9900 .
C15 H15B 0.9900 .
C16 H16A 0.9800 .
C16 H16B 0.9800 .
C16 H16C 0.9800 .
C17 H17A 0.9800 .
C17 H17B 0.9800 .
C17 H17C 0.9800 .
N3A C17A 1.41(2) .
N3A C16A 1.463(11) .
N3A C15A 1.476(6) .
C15A C15A 0.733(6) 8_565
C15A H15C 0.9900 .
C15A H15D 0.9900 .
C16A H16D 0.9800 .
C16A H16E 0.9800 .
C16A H16F 0.9800 .
C17A H17D 0.9800 .
C17A H17E 0.9800 .
C17A H17F 0.9800 .

loop_
_geom_torsion_atom_site_label_1
_geom_torsion_atom_site_label_2
_geom_torsion_atom_site_label_3
_geom_torsion_atom_site_label_4
_geom_torsion
_geom_torsion_site_symmetry_1
_geom_torsion_site_symmetry_4
N1 Na1 Mg1 N2 180.000(1) . .
N3A Na1 Mg1 N2 77.0(5) . .
N3A Na1 Mg1 N2 -77.0(5) 8_565 .
N3 Na1 Mg1 N2 79.8(3) . .
N3 Na1 Mg1 N2 -79.8(3) 8_565 .
C1 Na1 Mg1 N2 0.000(1) . .
C16A Na1 Mg1 N2 -50.40(13) 8_565 .
N3A Na1 Mg1 N1 -103.0(5) . .
N3A Na1 Mg1 N1 103.0(5) 8_565 .
N3 Na1 Mg1 N1 -100.2(3) . .
N3 Na1 Mg1 N1 100.2(3) 8_565 .
C1 Na1 Mg1 N1 180.0 . .
C16A Na1 Mg1 N1 129.60(13) 8_565 .
N1 Na1 Mg1 C1 180.0 . .
N3A Na1 Mg1 C1 77.0(5) . .
N3A Na1 Mg1 C1 -77.0(5) 8_565 .
N3 Na1 Mg1 C1 79.8(3) . .
N3 Na1 Mg1 C1 -79.8(3) 8_565 .
C16A Na1 Mg1 C1 -50.40(13) 8_565 .
N1 Mg1 N2 C10 93.52(13) . .
C1 Mg1 N2 C10 -86.48(13) . .
Na1 Mg1 N2 C10 -86.48(13) . .
N1 Mg1 N2 C10 -93.52(13) . 8_565
C1 Mg1 N2 C10 86.48(13) . 8_565
Na1 Mg1 N2 C10 86.48(13) . 8_565
N2 Mg1 N1 C5 -71.49(11) . 8_565
C1 Mg1 N1 C5 108.51(11) . 8_565
Na1 Mg1 N1 C5 108.51(11) . 8_565
N2 Mg1 N1 C5 71.49(11) . .
C1 Mg1 N1 C5 -108.51(11) . .
Na1 Mg1 N1 C5 -108.51(11) . .
N2 Mg1 N1 Na1 180.0 . .
C1 Mg1 N1 Na1 0.0 . .
N3A Na1 N1 C5 12.1(3) . 8_565
N3A Na1 N1 C5 112.4(3) 8_565 8_565
N3 Na1 N1 C5 1.2(3) . 8_565
N3 Na1 N1 C5 123.3(2) 8_565 8_565
C1 Na1 N1 C5 -117.74(10) . 8_565
C16A Na1 N1 C5 154.04(17) 8_565 8_565
Mg1 Na1 N1 C5 -117.74(10) . 8_565
N3A Na1 N1 C5 -112.4(3) . .
N3A Na1 N1 C5 -12.1(3) 8_565 .
N3 Na1 N1 C5 -123.3(2) . .
N3 Na1 N1 C5 -1.2(3) 8_565 .
C1 Na1 N1 C5 117.74(10) . .
C16A Na1 N1 C5 29.5(2) 8_565 .
Mg1 Na1 N1 C5 117.74(10) . .
N3A Na1 N1 Mg1 129.9(3) . .
N3A Na1 N1 Mg1 -129.9(3) 8_565 .
N3 Na1 N1 Mg1 118.9(2) . .
N3 Na1 N1 Mg1 -118.9(2) 8_565 .
C1 Na1 N1 Mg1 0.0 . .
C16A Na1 N1 Mg1 -88.21(16) 8_565 .
C10 N2 C10 C13 -165.56(12) 8_565 .
Mg1 N2 C10 C13 7.72(19) . .
C10 N2 C10 C11 -48.1(2) 8_565 .
Mg1 N2 C10 C11 125.21(13) . .
C10 N2 C10 C14 76.9(2) 8_565 .
Mg1 N2 C10 C14 -109.85(14) . .
N2 C10 C11 C12 50.21(18) . .
C13 C10 C11 C12 167.59(14) . .
C14 C10 C11 C12 -77.55(18) . .
C10 C11 C12 C11 -53.1(2) . 8_565
C5 N1 C5 C8 -164.73(11) 8_565 .
Mg1 N1 C5 C8 52.23(15) . .
Na1 N1 C5 C8 -46.58(14) . .
C5 N1 C5 C6 -47.6(2) 8_565 .
Mg1 N1 C5 C6 169.41(11) . .
Na1 N1 C5 C6 70.60(14) . .
C5 N1 C5 C9 76.8(2) 8_565 .
Mg1 N1 C5 C9 -66.22(17) . .
Na1 N1 C5 C9 -165.02(12) . .
N1 C5 C6 C7 51.52(19) . .
C8 C5 C6 C7 168.95(15) . .
C9 C5 C6 C7 -75.92(19) . .
C5 C6 C7 C6 -55.6(2) . 8_565
N2 Mg1 C1 C2 84.83(16) . .
N1 Mg1 C1 C2 -95.17(16) . .
Na1 Mg1 C1 C2 -95.17(16) . .
N2 Mg1 C1 C2 -84.83(16) . 8_565
N1 Mg1 C1 C2 95.17(16) . 8_565
Na1 Mg1 C1 C2 95.17(16) . 8_565
N2 Mg1 C1 Na1 180.0 . .
N1 Mg1 C1 Na1 0.0 . .
N1 Na1 C1 C2 122.34(10) . .
N3A Na1 C1 C2 -18.5(2) . .
N3A Na1 C1 C2 -96.8(2) 8_565 .
N3 Na1 C1 C2 -8.1(2) . .
N3 Na1 C1 C2 -107.2(2) 8_565 .
C16A Na1 C1 C2 -96.58(14) 8_565 .
Mg1 Na1 C1 C2 122.34(10) . .
N1 Na1 C1 C2 -122.34(10) . 8_565
N3A Na1 C1 C2 96.8(2) . 8_565
N3A Na1 C1 C2 18.5(2) 8_565 8_565
N3 Na1 C1 C2 107.2(2) . 8_565
N3 Na1 C1 C2 8.1(2) 8_565 8_565
C16A Na1 C1 C2 18.73(15) 8_565 8_565
Mg1 Na1 C1 C2 -122.34(10) . 8_565
N1 Na1 C1 Mg1 0.0 . .
N3A Na1 C1 Mg1 -140.83(19) . .
N3A Na1 C1 Mg1 140.83(19) 8_565 .
N3 Na1 C1 Mg1 -130.44(19) . .
N3 Na1 C1 Mg1 130.44(19) 8_565 .
C16A Na1 C1 Mg1 141.08(10) 8_565 .
C2 C1 C2 C3 1.7(3) 8_565 .
Mg1 C1 C2 C3 -168.89(15) . .
Na1 C1 C2 C3 105.37(18) . .
C1 C2 C3 C4 -0.4(3) . .
C2 C3 C4 C3 -1.0(4) . 8_565
N1 Na1 N3 C17 -81.7(7) . .
N3A Na1 N3 C17 145(3) . .
N3A Na1 N3 C17 140.5(9) 8_565 .
N3 Na1 N3 C17 139.4(4) 8_565 .
C1 Na1 N3 C17 21.5(6) . .
C16A Na1 N3 C17 114.9(6) 8_565 .
Mg1 Na1 N3 C17 -26.7(8) . .
N1 Na1 N3 C15 162.0(3) . .
N3A Na1 N3 C15 29(2) . .
N3A Na1 N3 C15 24.2(2) 8_565 .
N3 Na1 N3 C15 23.2(7) 8_565 .
C1 Na1 N3 C15 -94.8(4) . .
C16A Na1 N3 C15 -1.3(5) 8_565 .
Mg1 Na1 N3 C15 -142.9(3) . .
N1 Na1 N3 C16 43.4(9) . .
N3A Na1 N3 C16 -90(3) . .
N3A Na1 N3 C16 -94.4(9) 8_565 .
N3 Na1 N3 C16 -95.4(8) 8_565 .
C1 Na1 N3 C16 146.6(8) . .
C16A Na1 N3 C16 -120.0(8) 8_565 .
Mg1 Na1 N3 C16 98.5(8) . .
C17 N3 C15 C15 -142.8(4) . 8_565
C16 N3 C15 C15 100.6(9) . 8_565
Na1 N3 C15 C15 -20.2(6) . 8_565
N1 Na1 N3A C17A 5.4(10) . .
N3A Na1 N3A C17A -125.3(8) 8_565 .
N3 Na1 N3A C17A 59(2) . .
N3 Na1 N3A C17A -126.2(10) 8_565 .
C1 Na1 N3A C17A 121.2(9) . .
C16A Na1 N3A C17A -151.3(9) 8_565 .
Mg1 Na1 N3A C17A 70.1(11) . .
N1 Na1 N3A C16A -116.3(4) . .
N3A Na1 N3A C16A 113.0(3) 8_565 .
N3 Na1 N3A C16A -62(2) . .
N3 Na1 N3A C16A 112.1(6) 8_565 .
C1 Na1 N3A C16A -0.5(5) . .
C16A Na1 N3A C16A 87.0(4) 8_565 .
Mg1 Na1 N3A C16A -51.6(7) . .
N1 Na1 N3A C15A 127.9(4) . .
N3A Na1 N3A C15A -2.8(7) 8_565 .
N3 Na1 N3A C15A -178(3) . .
N3 Na1 N3A C15A -3.6(3) 8_565 .
C1 Na1 N3A C15A -116.3(5) . .
C16A Na1 N3A C15A -28.7(5) 8_565 .
Mg1 Na1 N3A C15A -167.4(2) . .
C17A N3A C15A C15A 131.6(9) . 8_565
C16A N3A C15A C15A -105.0(6) . 8_565
Na1 N3A C15A C15A 3.1(8) . 8_565
